data_2219790
loop_
_publ_author_name
'Sonnauer, Andreas'
'Stock, Norbert'

_publ_section_title
;Poly[[aquatri-\m~3~-hydroxido-(\m~4~-2-phosphonatoethanesulfonato)dierbium(III)]
 monohydrate]
;
_journal_coeditor_code BT2804
_journal_issue 11
_journal_name_full 'Acta Crystallographica Section E'
_journal_page_first m1433
_journal_paper_doi 10.1107/S1600536808033230
_journal_volume 64
_journal_year 2008
_chemical_formula_iupac '[Er2 (C2 H4 O6 P S) (O H)3 (H2 O)] , H2 O'
_chemical_formula_moiety 'C2 H9 Er2 O10 P S , H2 O'
_chemical_formula_sum 'C2 H11 Er2 O11 P S'
_chemical_formula_weight 608.65
_chemical_name_systematic
;Poly[[aquatri-\m~3~-hydroxido-(\m~4~-2-phosphonatoethanesulfonato)dierbium(III)]
monohydrate]
;
_space_group_IT_number 2
_symmetry_cell_setting triclinic
_symmetry_space_group_name_Hall '-P 1'
_symmetry_space_group_name_H-M 'P -1'
_atom_sites_solution_hydrogens geom
_atom_sites_solution_primary direct
_atom_sites_solution_secondary difmap
_audit_creation_method SHELXL97
_cell_angle_alpha 105.543(12)
_cell_angle_beta 101.713(11)
_cell_angle_gamma 101.885(11)
_cell_formula_units_Z 2
_cell_length_a 5.8621(6)
_cell_length_b 9.0443(9)
_cell_length_c 11.6240(11)
_cell_measurement_reflns_used 4793
_cell_measurement_temperature 293(2)
_cell_measurement_theta_max 28
_cell_measurement_theta_min 2.5
_cell_volume 558.81(11)
_computing_cell_refinement 'IPDS Program Package (Stoe & Cie, 1998)'
_computing_data_collection 'IPDS Program Package (Stoe & Cie, 1998)'
_computing_data_reduction 'IPDS Program Package (Stoe & Cie, 1998)'
_computing_molecular_graphics 'DIAMOND (Brandenburg & Putz, 1999)'
_computing_publication_material 'publCIF (Westrip, 2008)'
_computing_structure_refinement 'SHELXL97 (Sheldrick, 2008)'
_computing_structure_solution 'SHELXS97 (Sheldrick, 2008)'
_diffrn_ambient_temperature 293(2)
_diffrn_measured_fraction_theta_full 0.982
_diffrn_measured_fraction_theta_max 0.982
_diffrn_measurement_device_type 'Stoe IPDS-1'
_diffrn_measurement_method \f
_diffrn_radiation_monochromator graphite
_diffrn_radiation_source 'fine-focus sealed tube'
_diffrn_radiation_type MoK\a
_diffrn_radiation_wavelength 0.71073
_diffrn_reflns_av_R_equivalents 0.0406
_diffrn_reflns_av_sigmaI/netI 0.0423
_diffrn_reflns_limit_h_max 7
_diffrn_reflns_limit_h_min -7
_diffrn_reflns_limit_k_max 11
_diffrn_reflns_limit_k_min -11
_diffrn_reflns_limit_l_max 15
_diffrn_reflns_limit_l_min -15
_diffrn_reflns_number 4731
_diffrn_reflns_theta_full 28.05
_diffrn_reflns_theta_max 28.05
_diffrn_reflns_theta_min 2.43
_diffrn_standards_decay_% 0
_diffrn_standards_interval_time 0
_diffrn_standards_number 0
_exptl_absorpt_coefficient_mu 15.293
_exptl_absorpt_correction_T_max 0.399
_exptl_absorpt_correction_T_min 0.293
_exptl_absorpt_correction_type psi-scan
_exptl_absorpt_process_details '(X-RED and X-SHAPE; Stoe & Cie, 1999)'
_exptl_crystal_colour pink
_exptl_crystal_density_diffrn 3.611
_exptl_crystal_density_method 'not measured'
_exptl_crystal_description rod
_exptl_crystal_F_000 554
_exptl_crystal_size_max 0.08
_exptl_crystal_size_mid 0.07
_exptl_crystal_size_min 0.06
_refine_diff_density_max 1.612
_refine_diff_density_min -2.074
_refine_ls_extinction_coef 0.0044(5)
_refine_ls_extinction_expression Fc^*^=kFc[1+0.001xFc^2^\l^3^/sin(2\q)]^-1/4^
_refine_ls_extinction_method 'SHELXL97 (Sheldrick, 2008)'
_refine_ls_goodness_of_fit_ref 0.971
_refine_ls_hydrogen_treatment constr
_refine_ls_matrix_type full
_refine_ls_number_parameters 155
_refine_ls_number_reflns 2664
_refine_ls_number_restraints 0
_refine_ls_restrained_S_all 0.971
_refine_ls_R_factor_all 0.0399
_refine_ls_R_factor_gt 0.0313
_refine_ls_shift/su_max 0.001
_refine_ls_shift/su_mean 0.000
_refine_ls_structure_factor_coef Fsqd
_refine_ls_weighting_details 'calc w = 1/[\s^2^(Fo^2^)+(0.0577P)^2^] where P=(Fo^2^+2Fc^2^)/3'
_refine_ls_weighting_scheme calc
_refine_ls_wR_factor_gt 0.0787
_refine_ls_wR_factor_ref 0.0823
_reflns_number_gt 2207
_reflns_number_total 2664
_reflns_threshold_expression I>2\s(I)
_cod_data_source_file bt2804.cif
_cod_data_source_block I
_cod_original_cell_volume 558.81(10)
_cod_database_code 2219790
_cod_database_fobs_code 2219790

loop_
_symmetry_equiv_pos_as_xyz
'x, y, z'
'-x, -y, -z'

loop_
_atom_site_type_symbol
_atom_site_label
_atom_site_fract_x
_atom_site_fract_y
_atom_site_fract_z
_atom_site_U_iso_or_equiv
_atom_site_adp_type
_atom_site_calc_flag
_atom_site_refinement_flags
_atom_site_occupancy
Er Er1 0.21965(5) 0.71416(3) 0.57132(3) 0.00796(12) Uani d . 1
Er Er2 0.27992(5) 1.10732(3) 0.55352(3) 0.00839(12) Uani d . 1
S S1 0.6239(4) 0.2840(2) 0.86984(18) 0.0197(4) Uani d . 1
P P1 0.6867(3) 0.5153(2) 0.65414(16) 0.0080(3) Uani d . 1
O O1 0.5161(10) 0.6197(6) 0.6590(5) 0.0150(10) Uani d . 1
O O2 0.5556(9) 0.3377(5) 0.5872(5) 0.0106(9) Uani d . 1
O O3 0.8809(9) 0.5494(6) 0.5852(5) 0.0129(10) Uani d . 1
O O4 0.5879(13) 0.2641(8) 0.9845(6) 0.0324(15) Uani d . 1
O O5 0.3963(11) 0.2164(7) 0.7714(5) 0.0214(12) Uani d . 1
O O6 0.8156(13) 0.2224(8) 0.8314(7) 0.0323(15) Uani d . 1
O O7 -0.0251(9) 1.0829(6) 0.3821(5) 0.0110(9) Uani d . 1
O O8 0.0459(10) 0.7988(6) 0.4152(5) 0.0170(11) Uani d . 1
O O9 0.5197(9) 0.9454(5) 0.6002(5) 0.0100(9) Uani d . 1
O O10 0.3173(12) 0.8253(7) 0.7926(6) 0.0255(13) Uani d . 1
C C1 0.8513(15) 0.5462(9) 0.8095(7) 0.0185(15) Uani d . 1
H H1A 0.9760 0.4907 0.8057 0.022 Uiso calc R 1
H H1B 0.9328 0.6592 0.8479 0.022 Uiso calc R 1
C C2 0.7080(16) 0.4931(10) 0.8961(7) 0.0217(16) Uani d . 1
H H2A 0.5621 0.5287 0.8864 0.026 Uiso calc R 1
H H2B 0.8053 0.5464 0.9813 0.026 Uiso calc R 1
O O11 0.093(2) 1.0351(13) 0.9079(12) 0.078(4) Uani d . 1

loop_
_atom_site_aniso_label
_atom_site_aniso_U_11
_atom_site_aniso_U_22
_atom_site_aniso_U_33
_atom_site_aniso_U_12
_atom_site_aniso_U_13
_atom_site_aniso_U_23
Er1 0.00654(18) 0.00560(17) 0.01466(18) 0.00295(11) 0.00471(12) 0.00566(12)
Er2 0.00577(18) 0.00797(17) 0.01466(18) 0.00329(12) 0.00454(12) 0.00646(12)
S1 0.0221(10) 0.0209(9) 0.0176(9) 0.0061(8) 0.0051(8) 0.0086(7)
P1 0.0070(8) 0.0064(7) 0.0131(8) 0.0029(6) 0.0043(6) 0.0053(6)
O1 0.015(3) 0.015(2) 0.022(3) 0.012(2) 0.008(2) 0.009(2)
O2 0.010(2) 0.009(2) 0.015(2) 0.0000(18) 0.0045(19) 0.0069(18)
O3 0.010(3) 0.017(2) 0.016(2) 0.004(2) 0.008(2) 0.009(2)
O4 0.043(4) 0.037(4) 0.018(3) 0.006(3) 0.006(3) 0.016(3)
O5 0.019(3) 0.025(3) 0.012(2) 0.000(2) -0.001(2) 0.001(2)
O6 0.032(4) 0.035(4) 0.039(4) 0.019(3) 0.015(3) 0.014(3)
O7 0.004(2) 0.012(2) 0.016(2) 0.0030(18) 0.0005(19) 0.0030(18)
O8 0.020(3) 0.024(3) 0.018(3) 0.019(2) 0.009(2) 0.012(2)
O9 0.007(2) 0.009(2) 0.015(2) 0.0002(18) 0.0050(19) 0.0058(18)
O10 0.032(4) 0.027(3) 0.022(3) 0.015(3) 0.009(3) 0.009(2)
C1 0.015(4) 0.018(4) 0.020(4) -0.001(3) 0.003(3) 0.006(3)
C2 0.023(4) 0.025(4) 0.018(4) 0.003(3) 0.006(3) 0.012(3)
O11 0.108(9) 0.093(7) 0.119(9) 0.082(7) 0.093(8) 0.086(7)

loop_
_atom_type_symbol
_atom_type_description
_atom_type_scat_dispersion_real
_atom_type_scat_dispersion_imag
_atom_type_scat_source
C C 0.0033 0.0016 'International Tables Vol C Tables 4.2.6.8 and 6.1.1.4'
H H 0.0000 0.0000 'International Tables Vol C Tables 4.2.6.8 and 6.1.1.4'
O O 0.0106 0.0060 'International Tables Vol C Tables 4.2.6.8 and 6.1.1.4'
P P 0.1023 0.0942 'International Tables Vol C Tables 4.2.6.8 and 6.1.1.4'
S S 0.1246 0.1234 'International Tables Vol C Tables 4.2.6.8 and 6.1.1.4'
Er Er -0.2586 4.9576 'International Tables Vol C Tables 4.2.6.8 and 6.1.1.4'

loop_
_geom_angle_atom_site_label_1
_geom_angle_atom_site_label_2
_geom_angle_atom_site_label_3
_geom_angle_site_symmetry_1
_geom_angle_site_symmetry_3
_geom_angle
O1 Er1 O3 . 1_455 101.48(18)
O1 Er1 O8 . . 150.13(18)
O3 Er1 O8 1_455 . 99.53(19)
O1 Er1 O9 . . 87.87(18)
O3 Er1 O9 1_455 . 160.71(18)
O8 Er1 O9 . . 78.90(19)
O1 Er1 O7 . 2_576 141.65(18)
O3 Er1 O7 1_455 2_576 85.63(17)
O8 Er1 O7 . 2_576 60.84(17)
O9 Er1 O7 . 2_576 76.79(17)
O1 Er1 O10 . . 70.82(19)
O3 Er1 O10 1_455 . 86.1(2)
O8 Er1 O10 . . 131.87(19)
O9 Er1 O10 . . 81.02(19)
O7 Er1 O10 2_576 . 72.17(18)
O1 Er1 O3 . 2_666 80.62(18)
O3 Er1 O3 1_455 2_666 69.78(19)
O8 Er1 O3 . 2_666 87.03(18)
O9 Er1 O3 . 2_666 128.90(16)
O7 Er1 O3 2_576 2_666 135.88(18)
O10 Er1 O3 . 2_666 137.99(18)
O1 Er1 O2 . 2_666 76.65(17)
O3 Er1 O2 1_455 2_666 128.23(17)
O8 Er1 O2 . 2_666 73.69(17)
O9 Er1 O2 . 2_666 70.13(16)
O7 Er1 O2 2_576 2_666 127.72(16)
O10 Er1 O2 . 2_666 136.9(2)
O3 Er1 O2 2_666 2_666 58.77(15)
O1 Er1 P1 . 2_666 76.23(14)
O3 Er1 P1 1_455 2_666 99.19(13)
O8 Er1 P1 . 2_666 79.66(13)
O9 Er1 P1 . 2_666 99.42(12)
O7 Er1 P1 2_576 2_666 140.41(12)
O10 Er1 P1 . 2_666 147.01(15)
O3 Er1 P1 2_666 2_666 29.49(11)
O2 Er1 P1 2_666 2_666 29.30(11)
O1 Er1 Er2 . . 126.95(13)
O3 Er1 Er2 1_455 . 126.08(13)
O8 Er1 Er2 . . 49.59(14)
O9 Er1 Er2 . . 39.82(12)
O7 Er1 Er2 2_576 . 42.28(11)
O10 Er1 Er2 . . 88.68(14)
O3 Er1 Er2 2_666 . 133.33(11)
O2 Er1 Er2 2_666 . 88.92(10)
P1 Er1 Er2 2_666 . 112.89(3)
O1 Er1 Er2 . 2_676 81.22(13)
O3 Er1 Er2 1_455 2_676 161.90(13)
O8 Er1 Er2 . 2_676 72.40(14)
O9 Er1 Er2 . 2_676 35.63(12)
O7 Er1 Er2 2_576 2_676 103.46(11)
O10 Er1 Er2 . 2_676 111.42(16)
O3 Er1 Er2 2_666 2_676 93.28(11)
O2 Er1 Er2 2_666 2_676 34.51(11)
P1 Er1 Er2 2_666 2_676 63.81(3)
Er2 Er1 Er2 . 2_676 61.185(12)
O1 Er1 Er2 . 2_576 175.89(14)
O3 Er1 Er2 1_455 2_576 78.19(13)
O8 Er1 Er2 . 2_576 33.17(13)
O9 Er1 Er2 . 2_576 91.27(12)
O7 Er1 Er2 2_576 2_576 34.35(12)
O10 Er1 Er2 . 2_576 105.08(14)
O3 Er1 Er2 2_666 2_576 103.01(12)
O2 Er1 Er2 2_666 2_576 106.83(11)
P1 Er1 Er2 2_666 2_576 107.88(4)
Er2 Er1 Er2 . 2_576 51.734(13)
Er2 Er1 Er2 2_676 2_576 100.378(12)
O2 Er2 O8 1_565 2_576 100.04(19)
O2 Er2 O7 1_565 . 105.14(17)
O8 Er2 O7 2_576 . 61.23(18)
O2 Er2 O9 1_565 . 102.46(17)
O8 Er2 O9 2_576 . 146.13(16)
O7 Er2 O9 . . 133.96(17)
O2 Er2 O9 1_565 2_676 74.44(17)
O8 Er2 O9 2_576 2_676 138.60(17)
O7 Er2 O9 . 2_676 80.31(17)
O9 Er2 O9 . 2_676 72.54(18)
O2 Er2 O5 1_565 1_565 77.68(19)
O8 Er2 O5 2_576 1_565 79.5(2)
O7 Er2 O5 . 1_565 140.67(19)
O9 Er2 O5 . 1_565 80.92(19)
O9 Er2 O5 2_676 1_565 135.8(2)
O2 Er2 O7 1_565 2_576 153.74(18)
O8 Er2 O7 2_576 2_576 72.76(17)
O7 Er2 O7 . 2_576 93.57(16)
O9 Er2 O7 . 2_576 75.87(16)
O9 Er2 O7 2_676 2_576 127.80(16)
O5 Er2 O7 1_565 2_576 76.18(18)
O2 Er2 O8 1_565 . 150.83(16)
O8 Er2 O8 2_576 . 99.91(16)
O7 Er2 O8 . . 67.01(16)
O9 Er2 O8 . . 70.88(16)
O9 Er2 O8 2_676 . 76.51(16)
O5 Er2 O8 1_565 . 126.96(17)
O7 Er2 O8 2_576 . 54.15(16)
O2 Er2 Er2 1_565 2_576 148.76(13)
O8 Er2 Er2 2_576 2_576 55.60(15)
O7 Er2 Er2 . 2_576 48.05(12)
O9 Er2 Er2 . 2_576 108.32(12)
O9 Er2 Er2 2_676 2_576 109.66(12)
O5 Er2 Er2 1_565 2_576 112.02(14)
O7 Er2 Er2 2_576 2_576 45.52(12)
O8 Er2 Er2 . 2_576 44.30(11)
O2 Er2 Er1 1_565 . 142.54(13)
O8 Er2 Er1 2_576 . 112.98(13)
O7 Er2 Er1 . . 105.98(12)
O9 Er2 Er1 . . 40.13(11)
O9 Er2 Er1 2_676 . 90.81(11)
O5 Er2 Er1 1_565 . 90.97(14)
O7 Er2 Er1 2_576 . 40.96(11)
O8 Er2 Er1 . . 39.89(10)
Er2 Er2 Er1 2_576 . 68.536(15)
O2 Er2 Er2 1_565 2_676 88.10(13)
O8 Er2 Er2 2_576 2_676 168.52(15)
O7 Er2 Er2 . 2_676 108.96(12)
O9 Er2 Er2 . 2_676 36.36(11)
O9 Er2 Er2 2_676 2_676 36.18(12)
O5 Er2 Er2 1_565 2_676 110.34(15)
O7 Er2 Er2 2_576 2_676 103.29(11)
O8 Er2 Er2 . 2_676 69.65(11)
Er2 Er2 Er2 2_576 2_676 113.801(19)
Er1 Er2 Er2 . 2_676 62.333(12)
O2 Er2 Er1 1_565 2_676 38.73(13)
O8 Er2 Er1 2_576 2_676 127.02(12)
O7 Er2 Er1 . 2_676 93.57(12)
O9 Er2 Er1 . 2_676 85.59(11)
O9 Er2 Er1 2_676 2_676 35.72(12)
O5 Er2 Er1 1_565 2_676 109.15(14)
O7 Er2 Er1 2_576 2_676 159.77(11)
O8 Er2 Er1 . 2_676 112.23(11)
Er2 Er2 Er1 2_576 2_676 138.048(15)
Er1 Er2 Er1 . 2_676 118.815(12)
Er2 Er2 Er1 2_676 2_676 56.483(10)
O4 S1 O6 . . 114.3(4)
O4 S1 O5 . . 110.4(4)
O6 S1 O5 . . 111.1(4)
O4 S1 C2 . . 106.3(4)
O6 S1 C2 . . 107.4(4)
O5 S1 C2 . . 106.9(4)
O1 P1 O2 . . 112.9(3)
O1 P1 O3 . . 116.1(3)
O2 P1 O3 . . 103.3(3)
O1 P1 C1 . . 108.1(4)
O2 P1 C1 . . 110.6(3)
O3 P1 C1 . . 105.5(3)
O1 P1 Er1 . 2_666 130.4(2)
O2 P1 Er1 . 2_666 52.12(18)
O3 P1 Er1 . 2_666 51.2(2)
C1 P1 Er1 . 2_666 121.5(3)
P1 O1 Er1 . . 153.3(3)
P1 O2 Er2 . 1_545 154.7(3)
P1 O2 Er1 . 2_666 98.6(2)
Er2 O2 Er1 1_545 2_666 106.76(19)
P1 O3 Er1 . 1_655 150.2(3)
P1 O3 Er1 . 2_666 99.3(2)
Er1 O3 Er1 1_655 2_666 110.22(19)
S1 O5 Er2 . 1_545 136.5(3)
Er2 O7 Er1 . 2_576 110.7(2)
Er2 O7 Er2 . 2_576 86.43(16)
Er1 O7 Er2 2_576 2_576 96.76(17)
Er1 O8 Er2 . 2_576 113.9(2)
Er1 O8 Er2 . . 90.51(19)
Er2 O8 Er2 2_576 . 80.09(15)
Er2 O9 Er2 . 2_676 107.46(18)
Er2 O9 Er1 . . 100.05(18)
Er2 O9 Er1 2_676 . 108.64(19)
C2 C1 P1 . . 117.8(6)
C2 C1 H1A . . 107.9
P1 C1 H1A . . 107.9
C2 C1 H1B . . 107.9
P1 C1 H1B . . 107.9
H1A C1 H1B . . 107.2
C1 C2 S1 . . 115.0(6)
C1 C2 H2A . . 108.5
S1 C2 H2A . . 108.5
C1 C2 H2B . . 108.5
S1 C2 H2B . . 108.5
H2A C2 H2B . . 107.5

loop_
_geom_bond_atom_site_label_1
_geom_bond_atom_site_label_2
_geom_bond_site_symmetry_2
_geom_bond_distance
Er1 O1 . 2.269(5)
Er1 O3 1_455 2.287(5)
Er1 O8 . 2.287(5)
Er1 O9 . 2.334(5)
Er1 O7 2_576 2.354(5)
Er1 O10 . 2.394(6)
Er1 O3 2_666 2.450(5)
Er1 O2 2_666 2.475(5)
Er1 P1 2_666 3.1010(18)
Er1 Er2 . 3.5662(5)
Er1 Er2 2_676 3.7884(6)
Er1 Er2 2_576 3.8428(6)
Er2 O2 1_565 2.242(5)
Er2 O8 2_576 2.299(5)
Er2 O7 . 2.317(5)
Er2 O9 . 2.319(5)
Er2 O9 2_676 2.329(5)
Er2 O5 1_565 2.353(5)
Er2 O7 2_576 2.416(5)
Er2 O8 . 2.716(6)
Er2 Er2 2_576 3.2420(8)
Er2 Er2 2_676 3.7479(7)
Er2 Er1 2_676 3.7884(6)
S1 O4 . 1.442(6)
S1 O6 . 1.449(7)
S1 O5 . 1.460(6)
S1 C2 . 1.777(8)
P1 O1 . 1.509(5)
P1 O2 . 1.535(5)
P1 O3 . 1.547(5)
P1 C1 . 1.784(8)
P1 Er1 2_666 3.1010(18)
O2 Er2 1_545 2.242(4)
O2 Er1 2_666 2.475(5)
O3 Er1 1_655 2.287(5)
O3 Er1 2_666 2.450(5)
O5 Er2 1_545 2.353(5)
O7 Er1 2_576 2.354(5)
O7 Er2 2_576 2.416(5)
O8 Er2 2_576 2.299(5)
O9 Er2 2_676 2.329(5)
C1 C2 . 1.544(10)
C1 H1A . 0.9700
C1 H1B . 0.9700
C2 H2A . 0.9700
C2 H2B . 0.9700
